data_2226034
loop_
_publ_author_name
'Billing, David G.'
'Black, Robert S.'
'Hexana, Wonga M.'

_publ_section_title
;
 4-Nitroanilinium triiodide monohydrate
;
_journal_coeditor_code ZS2032
_journal_issue 5
_journal_name_full 'Acta Crystallographica Section E'
_journal_page_first o1186
_journal_paper_doi 10.1107/S1600536810014674
_journal_volume 66
_journal_year 2010
_chemical_formula_iupac 'C6 H7 N2 O2 +, I3 -, H2 O'
_chemical_formula_moiety 'C6 H7 N2 O2 +, I3 -, H2 O'
_chemical_formula_sum 'C6 H9 I3 N2 O3'
_chemical_formula_weight 537.85
_chemical_name_systematic
;
4-Nitroanilinium triiodide monohydrate
;
_space_group_IT_number 14
_symmetry_cell_setting monoclinic
_symmetry_space_group_name_Hall '-P 2ybc'
_symmetry_space_group_name_H-M 'P 1 21/c 1'
_audit_creation_method 'WinGX routine CIF_UPDATE'
_cell_angle_alpha 90
_cell_angle_beta 91.916(3)
_cell_angle_gamma 90
_cell_formula_units_Z 4
_cell_length_a 4.8429(9)
_cell_length_b 14.701(3)
_cell_length_c 18.346(3)
_cell_measurement_reflns_used 9074
_cell_measurement_temperature 298(2)
_cell_measurement_theta_max 28.29
_cell_measurement_theta_min 2.56
_cell_volume 1305.4(4)
_computing_cell_refinement '<i>SMART-NT</i> (Bruker, 1998)'
_computing_data_collection '<i>SMART-NT</i> (Bruker, 1998)'
_computing_data_reduction '<i>SAINT-Plus</i> (Bruker, 1999)'
_computing_molecular_graphics
;
<i>ORTEP-3 for Windows</i> (Farrugia, 1997) and <i>DIAMOND</i>
(Brandenburg, 1999)
;
_computing_publication_material
;
<i>WinGX</i> (Farrugia, 1999) and <i>PLATON</i> (Spek, 2009)
;
_computing_structure_refinement '<i>SHELXL97</i> (Sheldrick, 2008)'
_computing_structure_solution '<i>XS</i> in SHELXTL (Sheldrick, 2008)'
_diffrn_ambient_temperature 298(2)
_diffrn_measured_fraction_theta_full 0.995
_diffrn_measured_fraction_theta_max 0.995
_diffrn_measurement_device_type 'Bruker SMART 1K CCD area-detector'
_diffrn_measurement_method '\f and \w scans'
_diffrn_radiation_type MoK\a
_diffrn_radiation_wavelength 0.71073
_diffrn_reflns_av_R_equivalents 0.0684
_diffrn_reflns_limit_h_max 4
_diffrn_reflns_limit_h_min -6
_diffrn_reflns_limit_k_max 18
_diffrn_reflns_limit_k_min -19
_diffrn_reflns_limit_l_max 24
_diffrn_reflns_limit_l_min -24
_diffrn_reflns_number 8741
_diffrn_reflns_theta_full 28
_diffrn_reflns_theta_max 28
_diffrn_reflns_theta_min 1.78
_exptl_absorpt_coefficient_mu 7.17
_exptl_absorpt_correction_T_max 0.506
_exptl_absorpt_correction_T_min 0.1128
_exptl_absorpt_correction_type integration
_exptl_absorpt_process_details '(<i>XPREP</i>; Bruker, 1999)'
_exptl_crystal_colour black
_exptl_crystal_density_diffrn 2.737
_exptl_crystal_density_method 'not measured'
_exptl_crystal_description plate
_exptl_crystal_F_000 968
_exptl_crystal_size_max 0.54
_exptl_crystal_size_mid 0.31
_exptl_crystal_size_min 0.11
_refine_diff_density_max 0.708
_refine_diff_density_min -1.42
_refine_ls_extinction_coef 0.0166(6)
_refine_ls_extinction_expression Fc^*^=kFc[1+0.001xFc^2^\l^3^/sin(2\q)]^-1/4^
_refine_ls_extinction_method '<i>SHELXL97</i> (Sheldrick, 2008)'
_refine_ls_goodness_of_fit_ref 1.051
_refine_ls_hydrogen_treatment mixed
_refine_ls_matrix_type full
_refine_ls_number_parameters 137
_refine_ls_number_reflns 3150
_refine_ls_number_restraints 0
_refine_ls_restrained_S_all 1.051
_refine_ls_R_factor_gt 0.0343
_refine_ls_shift/su_max 0.001
_refine_ls_structure_factor_coef Fsqd
_refine_ls_weighting_details 'calc w=1/[\s^2^(Fo^2^)+(0.0374P)^2^+0.3561P] where P=(Fo^2^+2Fc^2^)/3'
_refine_ls_weighting_scheme calc
_refine_ls_wR_factor_ref 0.0805
_reflns_number_gt 2461
_reflns_number_total 3150
_reflns_threshold_expression I>2\s(I)
_cod_data_source_file zs2032.cif
_cod_data_source_block I
_cod_original_sg_symbol_H-M 'P 21/c'
_cod_database_code 2226034
_cod_database_fobs_code 2226034

loop_
_symmetry_equiv_pos_as_xyz
'x, y, z'
'-x, y+1/2, -z+1/2'
'-x, -y, -z'
'x, -y-1/2, z-1/2'

loop_
_atom_site_type_symbol
_atom_site_label
_atom_site_fract_x
_atom_site_fract_y
_atom_site_fract_z
_atom_site_U_iso_or_equiv
_atom_site_adp_type
_atom_site_calc_flag
_atom_site_refinement_flags
_atom_site_occupancy
_atom_site_disorder_assembly
_atom_site_disorder_group
C C1 0.4993(8) 0.2871(3) 0.2902(2) 0.0404(8) Uani d . 1 . .
C C2 0.6434(9) 0.3443(3) 0.3357(2) 0.0491(10) Uani d . 1 . .
H H2 0.7771 0.383 0.3179 0.059 Uiso calc R 1 . .
C C3 0.5861(9) 0.3433(3) 0.4094(2) 0.0482(10) Uani d . 1 . .
H H3 0.6779 0.3822 0.442 0.058 Uiso calc R 1 . .
C C4 0.3913(8) 0.2838(3) 0.4328(2) 0.0410(9) Uani d . 1 . .
C C5 0.2464(9) 0.2267(3) 0.3873(2) 0.0502(10) Uani d . 1 . .
H H5 0.1157 0.187 0.4053 0.06 Uiso calc R 1 . .
C C6 0.2991(9) 0.2293(3) 0.3129(2) 0.0481(10) Uani d . 1 . .
H H6 0.2006 0.1928 0.2798 0.058 Uiso calc R 1 . .
N N1 0.5625(8) 0.2874(3) 0.21247(18) 0.0494(9) Uani d . 1 . .
N N2 0.3444(8) 0.2797(3) 0.51204(17) 0.0574(10) Uani d . 1 . .
H H2A 0.1948 0.2464 0.5199 0.086 Uiso calc R 1 . .
H H2B 0.3198 0.3357 0.529 0.086 Uiso calc R 1 . .
H H2C 0.4903 0.2545 0.5349 0.086 Uiso calc R 1 . .
O O1 0.3995(8) 0.2526(3) 0.16900(17) 0.0692(10) Uani d . 1 . .
O O2 0.7804(8) 0.3222(3) 0.19569(19) 0.0774(11) Uani d . 1 . .
O O3 0.8528(8) 0.3133(2) 0.04409(18) 0.0583(8) Uani d D 1 . .
H H3A 0.878(14) 0.316(5) 0.0917(12) 0.11(3) Uiso d D 1 . .
H H3B 0.800(13) 0.366(3) 0.024(3) 0.11(2) Uiso d D 1 . .
I I1 0.33289(8) 0.50637(2) 0.091253(18) 0.06519(14) Uani d . 1 . .
I I2 0.22677(6) 0.531920(18) 0.244438(16) 0.04997(12) Uani d . 1 . .
I I3 0.12058(7) 0.55190(2) 0.402108(17) 0.06257(14) Uani d . 1 . .

loop_
_atom_site_aniso_label
_atom_site_aniso_U_11
_atom_site_aniso_U_22
_atom_site_aniso_U_33
_atom_site_aniso_U_12
_atom_site_aniso_U_13
_atom_site_aniso_U_23
C1 0.047(2) 0.045(2) 0.0290(18) 0.0061(17) 0.0020(16) -0.0012(16)
C2 0.055(3) 0.051(2) 0.041(2) -0.0106(19) 0.003(2) 0.0007(18)
C3 0.057(3) 0.055(2) 0.0320(19) -0.003(2) -0.0039(18) -0.0060(18)
C4 0.043(2) 0.051(2) 0.0292(18) 0.0095(17) 0.0039(16) 0.0001(16)
C5 0.049(3) 0.062(3) 0.041(2) -0.005(2) 0.0075(19) 0.002(2)
C6 0.049(2) 0.054(2) 0.041(2) -0.0027(19) 0.0015(19) -0.0070(19)
N1 0.057(2) 0.057(2) 0.0341(18) 0.0053(18) 0.0045(17) -0.0046(16)
N2 0.056(2) 0.083(3) 0.0341(18) -0.002(2) 0.0071(16) -0.0006(19)
O1 0.078(2) 0.090(3) 0.0390(17) -0.009(2) -0.0025(16) -0.0066(17)
O2 0.072(2) 0.115(3) 0.0463(19) -0.020(2) 0.0136(17) -0.008(2)
O3 0.066(2) 0.067(2) 0.0433(18) -0.0040(17) 0.0108(16) -0.0020(16)
I1 0.0854(3) 0.0619(2) 0.0487(2) 0.00069(17) 0.00906(17) 0.00064(14)
I2 0.0543(2) 0.04402(18) 0.05185(19) 0.00195(12) 0.00491(13) -0.00021(12)
I3 0.0680(2) 0.0673(2) 0.0529(2) -0.00435(15) 0.01033(16) -0.01723(15)

loop_
_atom_type_symbol
_atom_type_description
_atom_type_scat_dispersion_real
_atom_type_scat_dispersion_imag
_atom_type_scat_source
C C 0.0033 0.0016 'International Tables Vol C Tables 4.2.6.8 and 6.1.1.4'
H H 0 0 'International Tables Vol C Tables 4.2.6.8 and 6.1.1.4'
N N 0.0061 0.0033 'International Tables Vol C Tables 4.2.6.8 and 6.1.1.4'
O O 0.0106 0.006 'International Tables Vol C Tables 4.2.6.8 and 6.1.1.4'
I I -0.4742 1.8119 'International Tables Vol C Tables 4.2.6.8 and 6.1.1.4'

loop_
_geom_angle_atom_site_label_1
_geom_angle_atom_site_label_2
_geom_angle_atom_site_label_3
_geom_angle_site_symmetry_1
_geom_angle_site_symmetry_3
_geom_angle
_geom_angle_publ_flag
C2 C1 C6 . . 123.6(4) ?
C2 C1 N1 . . 118.3(4) ?
C6 C1 N1 . . 118.1(4) ?
C1 C2 C3 . . 118.4(4) ?
C1 C2 H2 . . 120.8 ?
C3 C2 H2 . . 120.8 ?
C4 C3 C2 . . 118.4(4) ?
C4 C3 H3 . . 120.8 ?
C2 C3 H3 . . 120.8 ?
C5 C4 C3 . . 123.3(4) ?
C5 C4 N2 . . 119.0(4) ?
C3 C4 N2 . . 117.7(4) ?
C4 C5 C6 . . 118.4(4) ?
C4 C5 H5 . . 120.8 ?
C6 C5 H5 . . 120.8 ?
C1 C6 C5 . . 118.0(4) ?
C1 C6 H6 . . 121 ?
C5 C6 H6 . . 121 ?
O1 N1 O2 . . 123.9(4) ?
O1 N1 C1 . . 118.9(4) ?
O2 N1 C1 . . 117.1(4) ?
C4 N2 H2A . . 109.5 ?
C4 N2 H2B . . 109.5 ?
H2A N2 H2B . . 109.5 ?
C4 N2 H2C . . 109.5 ?
H2A N2 H2C . . 109.5 ?
H2B N2 H2C . . 109.5 ?
H3A O3 H3B . . 114(6) ?
I1 I2 I3 . . 178.209(14) ?

loop_
_geom_bond_atom_site_label_1
_geom_bond_atom_site_label_2
_geom_bond_site_symmetry_2
_geom_bond_distance
_geom_bond_publ_flag
C1 C2 . 1.361(6) ?
C1 C6 . 1.365(6) ?
C1 N1 . 1.468(5) ?
C2 C3 . 1.389(5) ?
C2 H2 . 0.93 ?
C3 C4 . 1.366(6) ?
C3 H3 . 0.93 ?
C4 C5 . 1.362(6) ?
C4 N2 . 1.480(5) ?
C5 C6 . 1.398(6) ?
C5 H5 . 0.93 ?
C6 H6 . 0.93 ?
N1 O1 . 1.216(5) ?
N1 O2 . 1.221(5) ?
N2 H2A . 0.89 ?
N2 H2B . 0.89 ?
N2 H2C . 0.89 ?
O3 H3A . 0.88(2) ?
O3 H3B . 0.89(5) ?
I1 I2 . 2.8982(6) ?
I2 I3 . 2.9694(6) ?

loop_
_geom_hbond_atom_site_label_D
_geom_hbond_atom_site_label_H
_geom_hbond_atom_site_label_A
_geom_hbond_site_symmetry_A
_geom_hbond_distance_DH
_geom_hbond_distance_HA
_geom_hbond_distance_DA
_geom_hbond_angle_DHA
_geom_hbond_publ_flag
N2 H2A O3 4_466 0.89 1.94 2.824(5) 173 yes
N2 H2B I3 3_566 0.89 3.01 3.731(4) 139 yes
N2 H2C O1 4_566 0.89 2.52 2.922(5) 108 yes
N2 H2C O3 4_566 0.89 2.02 2.860(5) 157 yes
O3 H3A O2 . 0.88(2) 1.98(3) 2.818(5) 158(6) yes
O3 H3B I1 3_665 0.89(5) 2.88(5) 3.722(3) 157(4) yes

loop_
_geom_torsion_atom_site_label_1
_geom_torsion_atom_site_label_2
_geom_torsion_atom_site_label_3
_geom_torsion_atom_site_label_4
_geom_torsion_site_symmetry_1
_geom_torsion_site_symmetry_2
_geom_torsion_site_symmetry_3
_geom_torsion_site_symmetry_4
_geom_torsion
_geom_torsion_publ_flag
C6 C1 C2 C3 . . . . 0.7(7) ?
N1 C1 C2 C3 . . . . -179.3(4) ?
C1 C2 C3 C4 . . . . 1.2(7) ?
C2 C3 C4 C5 . . . . -1.5(7) ?
C2 C3 C4 N2 . . . . 176.4(4) ?
C3 C4 C5 C6 . . . . -0.2(7) ?
N2 C4 C5 C6 . . . . -178.0(4) ?
C2 C1 C6 C5 . . . . -2.3(7) ?
N1 C1 C6 C5 . . . . 177.7(4) ?
C4 C5 C6 C1 . . . . 2.0(6) ?
C2 C1 N1 O1 . . . . -164.1(4) ?
C6 C1 N1 O1 . . . . 15.9(6) ?
C2 C1 N1 O2 . . . . 16.7(6) ?
C6 C1 N1 O2 . . . . -163.2(4) ?
